data_7028266
loop_
_publ_author_name
'Mitra, Koushambi'
'Basu, Uttara'
'Khan, Imran'
'Maity, Basudev'
'Kondaiah, Paturu'
'Chakravarty, Akhil R.'

_publ_section_title
;
 Remarkable anticancer activity of ferrocenyl-terpyridine platinum(ii)
 complexes in visible light with low dark toxicity.
;
_journal_issue 2
_journal_name_full 'Dalton transactions (Cambridge, England : 2003)'
_journal_page_first 751
_journal_page_last 763
_journal_paper_doi 10.1039/c3dt51922h
_journal_volume 43
_journal_year 2014
_chemical_formula_moiety 'C23 H23 Cl2 Fe N3 O2 Pt'
_chemical_formula_sum 'C23 H23 Cl2 Fe N3 O2 Pt'
_chemical_formula_weight 695.28
_chemical_name_systematic
;
?
;
_space_group_IT_number 2
_symmetry_cell_setting triclinic
_symmetry_space_group_name_Hall '-P 1'
_symmetry_space_group_name_H-M 'P -1'
_atom_sites_solution_hydrogens geom
_atom_sites_solution_primary direct
_atom_sites_solution_secondary difmap
_audit_creation_method SHELXL-97
_cell_angle_alpha 68.997(2)
_cell_angle_beta 89.193(2)
_cell_angle_gamma 81.238(2)
_cell_formula_units_Z 4
_cell_length_a 8.4489(3)
_cell_length_b 16.5732(6)
_cell_length_c 18.2765(7)
_cell_measurement_temperature 293(2)
_cell_volume 2358.99(15)
_computing_cell_refinement 'Bruker Smart'
_computing_data_collection 'Bruker Smart'
_computing_data_reduction 'Bruker Saint'
_computing_molecular_graphics 'Ortep-3 for Windows (Farrugia, 1997)'
_computing_publication_material 'WinGX publication routines (Farrugia, 1999)'
_computing_structure_refinement 'SHELXL-97 (Sheldrick, 2008)'
_computing_structure_solution 'SHELXS-97 (Sheldrick, 1997)'
_diffrn_ambient_temperature 293(2)
_diffrn_measured_fraction_theta_full 0.978
_diffrn_measured_fraction_theta_max 0.978
_diffrn_measurement_device_type 'Bruker Smart CCD Area Detector'
_diffrn_measurement_method 'omega scans'
_diffrn_radiation_monochromator graphite
_diffrn_radiation_source 'fine-focus sealed tube'
_diffrn_radiation_type MoK\a
_diffrn_radiation_wavelength 0.71073
_diffrn_reflns_av_R_equivalents 0.0424
_diffrn_reflns_av_sigmaI/netI 0.0588
_diffrn_reflns_limit_h_max 12
_diffrn_reflns_limit_h_min -12
_diffrn_reflns_limit_k_max 23
_diffrn_reflns_limit_k_min -23
_diffrn_reflns_limit_l_max 26
_diffrn_reflns_limit_l_min -26
_diffrn_reflns_number 49452
_diffrn_reflns_theta_full 30.57
_diffrn_reflns_theta_max 30.57
_diffrn_reflns_theta_min 1.33
_exptl_absorpt_coefficient_mu 6.791
_exptl_absorpt_correction_T_max 0.3437
_exptl_absorpt_correction_T_min 0.1720
_exptl_absorpt_correction_type empirical
_exptl_absorpt_process_details SADABS(Sheldrick,1997)
_exptl_crystal_colour yellow
_exptl_crystal_density_diffrn 1.958
_exptl_crystal_density_method 'not measured'
_exptl_crystal_description needle
_exptl_crystal_F_000 1344
_exptl_crystal_size_max 0.40
_exptl_crystal_size_mid 0.20
_exptl_crystal_size_min 0.20
_refine_diff_density_max 1.036
_refine_diff_density_min -0.904
_refine_diff_density_rms 0.135
_refine_ls_extinction_method none
_refine_ls_goodness_of_fit_ref 0.986
_refine_ls_hydrogen_treatment constr
_refine_ls_matrix_type full
_refine_ls_number_parameters 574
_refine_ls_number_reflns 14148
_refine_ls_number_restraints 0
_refine_ls_restrained_S_all 0.986
_refine_ls_R_factor_all 0.0688
_refine_ls_R_factor_gt 0.0355
_refine_ls_shift/su_max 0.004
_refine_ls_shift/su_mean 0.000
_refine_ls_structure_factor_coef Fsqd
_refine_ls_weighting_details 'calc w=1/[\s^2^(Fo^2^)+(0.0333P)^2^+0.0000P] where P=(Fo^2^+2Fc^2^)/3'
_refine_ls_weighting_scheme calc
_refine_ls_wR_factor_gt 0.0681
_refine_ls_wR_factor_ref 0.0785
_reflns_number_gt 9546
_reflns_number_total 14148
_reflns_threshold_expression >2\s(I)
_cod_data_source_file c3dt51922h.txt
_cod_data_source_block arc_3
_cod_original_sg_symbol_H-M P-1
_cod_database_code 7028266

loop_
_symmetry_equiv_pos_as_xyz
'x, y, z'
'-x, -y, -z'

loop_
_atom_site_label
_atom_site_type_symbol
_atom_site_fract_x
_atom_site_fract_y
_atom_site_fract_z
_atom_site_U_iso_or_equiv
_atom_site_adp_type
_atom_site_occupancy
_atom_site_symmetry_multiplicity
_atom_site_calc_flag
_atom_site_refinement_flags
Pt1 Pt 0.778584(17) 0.202378(11) 0.686801(10) 0.03529(5) Uani 1 1 d .
Pt2 Pt 0.720263(17) -0.211507(10) 1.017631(10) 0.03266(5) Uani 1 1 d .
Fe1 Fe 0.65019(8) 0.41064(5) 0.40100(4) 0.04867(17) Uani 1 1 d .
Fe2 Fe 0.84200(8) -0.40129(4) 0.84848(4) 0.04564(17) Uani 1 1 d .
Cl1 Cl 0.74559(14) 0.26128(9) 0.78276(8) 0.0557(3) Uani 1 1 d .
Cl2 Cl 0.76986(14) -0.27776(8) 1.15106(7) 0.0526(3) Uani 1 1 d .
Cl3 Cl 1.05756(17) -0.09610(10) 0.72628(10) 0.0757(4) Uani 1 1 d .
Cl4 Cl 0.5000 0.0000 1.0000 0.0708(6) Uani 1 2 d S
N1 N 0.5866(4) 0.1407(2) 0.7113(2) 0.0404(9) Uani 1 1 d .
N2 N 0.7989(4) 0.1565(2) 0.5979(2) 0.0387(8) Uani 1 1 d .
N3 N 0.9852(4) 0.2460(2) 0.6494(2) 0.0425(9) Uani 1 1 d .
N4 N 0.5145(4) -0.2579(2) 1.0133(2) 0.0377(8) Uani 1 1 d .
N5 N 0.6845(4) -0.1584(2) 0.8997(2) 0.0344(8) Uani 1 1 d .
N6 N 0.9067(4) -0.1457(2) 0.9958(2) 0.0352(8) Uani 1 1 d .
O1 O 0.1051(9) 0.1429(5) 0.4050(4) 0.189(3) Uani 1 1 d .
O2 O 0.4418(5) 0.0925(3) 0.4612(3) 0.1012(16) Uani 1 1 d .
O3 O 0.2007(14) -0.0375(7) 0.5448(6) 0.303(6) Uani 1 1 d .
O4 O 1.4111(8) -0.1717(4) 0.7013(4) 0.175(3) Uani 1 1 d .
C1 C 0.4737(7) 0.3702(4) 0.3563(4) 0.0770(18) Uani 1 1 d .
H1 H 0.4435 0.3151 0.3779 0.092 Uiso 1 1 calc R
C2 C 0.5889(8) 0.3930(5) 0.3019(4) 0.0770(18) Uani 1 1 d .
H2 H 0.6483 0.3556 0.2804 0.092 Uiso 1 1 calc R
C3 C 0.6027(7) 0.4796(5) 0.2843(3) 0.0758(17) Uani 1 1 d .
H3 H 0.6729 0.5107 0.2497 0.091 Uiso 1 1 calc R
C4 C 0.4918(9) 0.5120(4) 0.3282(4) 0.086(2) Uani 1 1 d .
H4 H 0.4743 0.5689 0.3279 0.103 Uiso 1 1 calc R
C5 C 0.4104(7) 0.4433(5) 0.3732(4) 0.084(2) Uani 1 1 d .
H5 H 0.3298 0.4466 0.4077 0.101 Uiso 1 1 calc R
C6 C 0.8660(5) 0.3355(3) 0.4360(3) 0.0495(12) Uani 1 1 d .
H6 H 0.9231 0.3023 0.4099 0.059 Uiso 1 1 calc R
C7 C 0.8766(6) 0.4226(4) 0.4250(3) 0.0636(15) Uani 1 1 d .
H7 H 0.9419 0.4573 0.3901 0.076 Uiso 1 1 calc R
C8 C 0.7714(7) 0.4488(3) 0.4756(3) 0.0657(15) Uani 1 1 d .
H8 H 0.7559 0.5036 0.4801 0.079 Uiso 1 1 calc R
C9 C 0.6939(6) 0.3781(3) 0.5181(3) 0.0492(12) Uani 1 1 d .
H9 H 0.6176 0.3778 0.5554 0.059 Uiso 1 1 calc R
C10 C 0.7533(5) 0.3069(3) 0.4940(3) 0.0398(10) Uani 1 1 d .
C11 C 0.7060(5) 0.2190(3) 0.5238(3) 0.0440(11) Uani 1 1 d .
H11A H 0.7212 0.1938 0.4833 0.053 Uiso 1 1 calc R
H11B H 0.5928 0.2249 0.5342 0.053 Uiso 1 1 calc R
C12 C 0.9742(5) 0.1430(3) 0.5837(3) 0.0484(12) Uani 1 1 d .
H12A H 0.9888 0.1465 0.5299 0.058 Uiso 1 1 calc R
H12B H 1.0236 0.0852 0.6182 0.058 Uiso 1 1 calc R
C13 C 1.0532(5) 0.2111(3) 0.5983(3) 0.0460(11) Uani 1 1 d .
C14 C 1.1943(5) 0.2353(3) 0.5627(3) 0.0592(14) Uani 1 1 d .
H14 H 1.2404 0.2119 0.5267 0.071 Uiso 1 1 calc R
C15 C 1.2625(6) 0.2949(4) 0.5826(4) 0.0654(16) Uani 1 1 d .
H15 H 1.3567 0.3126 0.5599 0.078 Uiso 1 1 calc R
C16 C 1.1928(6) 0.3285(3) 0.6354(4) 0.0612(15) Uani 1 1 d .
H16 H 1.2410 0.3681 0.6495 0.073 Uiso 1 1 calc R
C17 C 1.0528(5) 0.3045(3) 0.6679(3) 0.0478(12) Uani 1 1 d .
H17 H 1.0045 0.3287 0.7030 0.057 Uiso 1 1 calc R
C18 C 0.7274(5) 0.0734(3) 0.6265(3) 0.0483(12) Uani 1 1 d .
H18A H 0.6967 0.0594 0.5820 0.058 Uiso 1 1 calc R
H18B H 0.8064 0.0255 0.6591 0.058 Uiso 1 1 calc R
C19 C 0.5837(5) 0.0841(3) 0.6727(3) 0.0424(11) Uani 1 1 d .
C20 C 0.4587(6) 0.0378(3) 0.6815(3) 0.0533(13) Uani 1 1 d .
H20 H 0.4553 -0.0005 0.6549 0.064 Uiso 1 1 calc R
C21 C 0.3379(6) 0.0488(4) 0.7307(4) 0.0664(17) Uani 1 1 d .
H21 H 0.2528 0.0176 0.7374 0.080 Uiso 1 1 calc R
C22 C 0.3430(6) 0.1048(3) 0.7688(3) 0.0577(14) Uani 1 1 d .
H22 H 0.2612 0.1125 0.8014 0.069 Uiso 1 1 calc R
C23 C 0.4673(5) 0.1494(3) 0.7593(3) 0.0449(11) Uani 1 1 d .
H23 H 0.4711 0.1870 0.7865 0.054 Uiso 1 1 calc R
C24 C 0.9051(7) -0.3732(4) 0.7354(3) 0.0711(17) Uani 1 1 d .
H24 H 0.8444 -0.3351 0.6910 0.085 Uiso 1 1 calc R
C25 C 0.8997(7) -0.4634(4) 0.7714(4) 0.0700(16) Uani 1 1 d .
H25 H 0.8343 -0.4953 0.7560 0.084 Uiso 1 1 calc R
C26 C 1.0104(7) -0.4953(4) 0.8342(4) 0.0796(19) Uani 1 1 d .
H26 H 1.0330 -0.5532 0.8682 0.096 Uiso 1 1 calc R
C27 C 1.0839(6) -0.4253(5) 0.8387(4) 0.0767(19) Uani 1 1 d .
H27 H 1.1619 -0.4292 0.8757 0.092 Uiso 1 1 calc R
C28 C 1.0179(6) -0.3504(4) 0.7776(4) 0.0682(16) Uani 1 1 d .
H28 H 1.0434 -0.2946 0.7664 0.082 Uiso 1 1 calc R
C29 C 0.6202(5) -0.3314(3) 0.8428(3) 0.0495(12) Uani 1 1 d .
H29 H 0.5600 -0.2964 0.7972 0.059 Uiso 1 1 calc R
C30 C 0.6158(6) -0.4206(3) 0.8837(4) 0.0607(15) Uani 1 1 d .
H30 H 0.5522 -0.4545 0.8701 0.073 Uiso 1 1 calc R
C31 C 0.7237(7) -0.4497(3) 0.9489(3) 0.0613(14) Uani 1 1 d .
H31 H 0.7442 -0.5063 0.9857 0.074 Uiso 1 1 calc R
C32 C 0.7963(6) -0.3783(3) 0.9491(3) 0.0487(12) Uani 1 1 d .
H32 H 0.8724 -0.3799 0.9861 0.058 Uiso 1 1 calc R
C33 C 0.7324(5) -0.3031(3) 0.8826(3) 0.0378(10) Uani 1 1 d .
C34 C 0.7754(5) -0.2145(3) 0.8582(3) 0.0382(10) Uani 1 1 d .
H34A H 0.7542 -0.1854 0.8021 0.046 Uiso 1 1 calc R
H34B H 0.8894 -0.2194 0.8686 0.046 Uiso 1 1 calc R
C35 C 0.7459(5) -0.0736(3) 0.8751(3) 0.0375(10) Uani 1 1 d .
H35A H 0.6661 -0.0293 0.8833 0.045 Uiso 1 1 calc R
H35B H 0.7678 -0.0545 0.8198 0.045 Uiso 1 1 calc R
C36 C 0.8969(4) -0.0852(3) 0.9227(3) 0.0346(10) Uani 1 1 d .
C37 C 1.0151(5) -0.0331(3) 0.8965(3) 0.0456(11) Uani 1 1 d .
H37 H 1.0072 0.0085 0.8459 0.055 Uiso 1 1 calc R
C38 C 1.1438(5) -0.0432(3) 0.9457(3) 0.0491(13) Uani 1 1 d .
H38 H 1.2235 -0.0084 0.9291 0.059 Uiso 1 1 calc R
C39 C 1.1532(5) -0.1063(3) 1.0209(3) 0.0476(12) Uani 1 1 d .
H39 H 1.2393 -0.1143 1.0552 0.057 Uiso 1 1 calc R
C40 C 1.0336(4) -0.1567(3) 1.0437(3) 0.0404(11) Uani 1 1 d .
H40 H 1.0406 -0.1995 1.0937 0.049 Uiso 1 1 calc R
C41 C 0.5074(4) -0.1468(3) 0.8838(3) 0.0414(11) Uani 1 1 d .
H41A H 0.4867 -0.1453 0.8312 0.050 Uiso 1 1 calc R
H41B H 0.4567 -0.0917 0.8870 0.050 Uiso 1 1 calc R
C42 C 0.4376(4) -0.2211(3) 0.9425(3) 0.0397(11) Uani 1 1 d .
C43 C 0.2981(5) -0.2474(3) 0.9271(3) 0.0493(13) Uani 1 1 d .
H43 H 0.2482 -0.2232 0.8773 0.059 Uiso 1 1 calc R
C44 C 0.2343(5) -0.3100(3) 0.9866(4) 0.0561(15) Uani 1 1 d .
H44 H 0.1393 -0.3277 0.9778 0.067 Uiso 1 1 calc R
C45 C 0.3105(6) -0.3453(3) 1.0577(4) 0.0559(14) Uani 1 1 d .
H45 H 0.2674 -0.3870 1.0984 0.067 Uiso 1 1 calc R
C46 C 0.4532(5) -0.3196(3) 1.0703(3) 0.0479(12) Uani 1 1 d .
H46 H 0.5069 -0.3457 1.1191 0.057 Uiso 1 1 calc R

loop_
_atom_site_aniso_label
_atom_site_aniso_U_11
_atom_site_aniso_U_22
_atom_site_aniso_U_33
_atom_site_aniso_U_23
_atom_site_aniso_U_13
_atom_site_aniso_U_12
Pt1 0.03905(9) 0.03616(10) 0.02965(11) -0.01060(8) 0.00125(7) -0.00601(7)
Pt2 0.03549(8) 0.03266(10) 0.03130(10) -0.01301(8) 0.00185(7) -0.00611(6)
Fe1 0.0615(4) 0.0481(4) 0.0319(4) -0.0124(3) -0.0015(3) 0.0002(3)
Fe2 0.0562(4) 0.0434(4) 0.0398(4) -0.0198(3) 0.0026(3) -0.0032(3)
Cl1 0.0609(7) 0.0734(9) 0.0420(8) -0.0313(7) 0.0023(6) -0.0127(6)
Cl2 0.0618(7) 0.0604(8) 0.0321(7) -0.0124(6) -0.0007(5) -0.0095(6)
Cl3 0.0812(9) 0.0666(10) 0.0795(12) -0.0222(9) 0.0108(8) -0.0236(7)
Cl4 0.0413(8) 0.0929(15) 0.1088(19) -0.0699(15) 0.0089(10) -0.0191(9)
N1 0.049(2) 0.034(2) 0.034(2) -0.0070(18) 0.0005(17) -0.0075(16)
N2 0.0477(19) 0.035(2) 0.034(2) -0.0138(18) 0.0048(17) -0.0053(15)
N3 0.0390(18) 0.043(2) 0.038(2) -0.0068(19) 0.0002(17) -0.0043(16)
N4 0.0377(17) 0.038(2) 0.040(2) -0.0153(19) 0.0074(16) -0.0094(15)
N5 0.0365(16) 0.0321(19) 0.035(2) -0.0127(17) 0.0012(15) -0.0064(14)
N6 0.0358(16) 0.036(2) 0.038(2) -0.0171(18) 0.0002(16) -0.0069(14)
O1 0.232(8) 0.216(8) 0.140(7) -0.108(6) -0.001(5) 0.016(6)
O2 0.081(3) 0.192(5) 0.081(3) -0.099(4) 0.015(2) -0.048(3)
O3 0.465(15) 0.309(13) 0.223(11) -0.183(10) 0.163(11) -0.118(11)
O4 0.206(7) 0.112(5) 0.177(7) -0.032(5) -0.045(5) 0.022(4)
C1 0.072(4) 0.082(5) 0.069(5) -0.019(4) -0.021(3) -0.010(3)
C2 0.087(4) 0.092(5) 0.054(4) -0.037(4) -0.018(3) 0.008(4)
C3 0.090(4) 0.082(5) 0.040(4) -0.009(3) -0.003(3) -0.002(4)
C4 0.105(5) 0.065(4) 0.070(5) -0.016(4) -0.036(4) 0.022(4)
C5 0.065(4) 0.126(6) 0.056(4) -0.036(5) -0.005(3) 0.011(4)
C6 0.052(3) 0.047(3) 0.042(3) -0.010(3) 0.004(2) -0.004(2)
C7 0.068(3) 0.070(4) 0.043(4) -0.006(3) 0.004(3) -0.021(3)
C8 0.098(4) 0.047(3) 0.052(4) -0.014(3) -0.009(3) -0.017(3)
C9 0.071(3) 0.048(3) 0.027(3) -0.012(2) 0.002(2) -0.010(2)
C10 0.049(2) 0.036(3) 0.032(3) -0.012(2) 0.000(2) -0.0023(19)
C11 0.054(2) 0.046(3) 0.035(3) -0.021(2) -0.002(2) -0.002(2)
C12 0.050(2) 0.046(3) 0.044(3) -0.016(2) 0.008(2) 0.005(2)
C13 0.043(2) 0.044(3) 0.043(3) -0.007(2) 0.004(2) -0.002(2)
C14 0.045(3) 0.064(4) 0.052(4) -0.004(3) 0.007(2) -0.002(2)
C15 0.046(3) 0.066(4) 0.066(4) 0.000(3) 0.008(3) -0.013(3)
C16 0.056(3) 0.055(3) 0.064(4) -0.005(3) -0.013(3) -0.020(2)
C17 0.047(2) 0.050(3) 0.047(3) -0.015(3) -0.002(2) -0.016(2)
C18 0.065(3) 0.036(3) 0.046(3) -0.016(2) 0.002(2) -0.008(2)
C19 0.052(2) 0.032(2) 0.038(3) -0.004(2) 0.001(2) -0.0100(19)
C20 0.069(3) 0.041(3) 0.047(3) -0.006(3) -0.004(3) -0.021(2)
C21 0.062(3) 0.052(3) 0.072(5) 0.001(3) -0.001(3) -0.027(3)
C22 0.051(3) 0.049(3) 0.062(4) -0.004(3) 0.012(3) -0.016(2)
C23 0.047(2) 0.046(3) 0.038(3) -0.010(2) 0.008(2) -0.008(2)
C24 0.079(4) 0.091(5) 0.039(3) -0.024(4) 0.012(3) -0.001(3)
C25 0.087(4) 0.076(4) 0.061(4) -0.043(4) 0.015(3) -0.010(3)
C26 0.097(4) 0.062(4) 0.070(5) -0.026(4) 0.016(4) 0.022(3)
C27 0.058(3) 0.112(6) 0.068(5) -0.048(4) -0.006(3) 0.004(3)
C28 0.065(3) 0.077(4) 0.069(4) -0.032(4) 0.024(3) -0.016(3)
C29 0.047(2) 0.054(3) 0.059(4) -0.034(3) 0.001(2) -0.007(2)
C30 0.072(3) 0.058(4) 0.072(4) -0.041(3) 0.021(3) -0.026(3)
C31 0.099(4) 0.038(3) 0.049(4) -0.017(3) 0.019(3) -0.013(3)
C32 0.064(3) 0.049(3) 0.039(3) -0.023(3) 0.004(2) -0.009(2)
C33 0.045(2) 0.039(3) 0.032(3) -0.016(2) 0.0059(19) -0.0055(18)
C34 0.043(2) 0.039(3) 0.035(3) -0.014(2) 0.0076(19) -0.0125(18)
C35 0.043(2) 0.031(2) 0.035(3) -0.008(2) -0.0014(19) -0.0064(17)
C36 0.0368(19) 0.035(2) 0.038(3) -0.019(2) 0.0064(19) -0.0076(17)
C37 0.052(2) 0.042(3) 0.047(3) -0.019(2) 0.011(2) -0.014(2)
C38 0.038(2) 0.056(3) 0.068(4) -0.036(3) 0.016(2) -0.016(2)
C39 0.041(2) 0.054(3) 0.060(4) -0.033(3) 0.001(2) -0.010(2)
C40 0.039(2) 0.042(3) 0.044(3) -0.020(2) -0.003(2) -0.0020(18)
C41 0.040(2) 0.039(3) 0.043(3) -0.013(2) -0.004(2) -0.0051(18)
C42 0.0342(19) 0.035(2) 0.051(3) -0.018(2) 0.004(2) -0.0014(17)
C43 0.041(2) 0.048(3) 0.066(4) -0.029(3) -0.003(2) -0.010(2)
C44 0.040(2) 0.056(3) 0.088(5) -0.042(3) 0.008(3) -0.016(2)
C45 0.055(3) 0.043(3) 0.080(5) -0.028(3) 0.028(3) -0.024(2)
C46 0.053(3) 0.044(3) 0.051(3) -0.019(3) 0.014(2) -0.016(2)

loop_
_atom_type_symbol
_atom_type_description
_atom_type_scat_dispersion_real
_atom_type_scat_dispersion_imag
_atom_type_scat_source
C C 0.0033 0.0016 'International Tables Vol C Tables 4.2.6.8 and 6.1.1.4'
H H 0.0000 0.0000 'International Tables Vol C Tables 4.2.6.8 and 6.1.1.4'
N N 0.0061 0.0033 'International Tables Vol C Tables 4.2.6.8 and 6.1.1.4'
Cl Cl 0.1484 0.1585 'International Tables Vol C Tables 4.2.6.8 and 6.1.1.4'
Fe Fe 0.3463 0.8444 'International Tables Vol C Tables 4.2.6.8 and 6.1.1.4'
Pt Pt -1.7033 8.3905 'International Tables Vol C Tables 4.2.6.8 and 6.1.1.4'
O O 0.0106 0.0060 'International Tables Vol C Tables 4.2.6.8 and 6.1.1.4'

loop_
_geom_angle_atom_site_label_1
_geom_angle_atom_site_label_2
_geom_angle_atom_site_label_3
_geom_angle
N1 Pt1 N3 167.27(16)
N1 Pt1 N2 83.73(15)
N3 Pt1 N2 84.33(15)
N1 Pt1 Cl1 96.06(11)
N3 Pt1 Cl1 96.12(12)
N2 Pt1 Cl1 176.67(10)
N6 Pt2 N4 166.16(15)
N6 Pt2 N5 83.06(14)
N4 Pt2 N5 83.74(14)
N6 Pt2 Cl2 96.76(11)
N4 Pt2 Cl2 96.63(11)
N5 Pt2 Cl2 177.06(9)
C6 Fe1 C1 121.7(2)
C6 Fe1 C2 104.7(2)
C1 Fe1 C2 39.8(2)
C6 Fe1 C7 40.63(19)
C1 Fe1 C7 157.8(3)
C2 Fe1 C7 122.1(3)
C6 Fe1 C10 41.04(18)
C1 Fe1 C10 106.8(2)
C2 Fe1 C10 119.7(2)
C7 Fe1 C10 68.6(2)
C6 Fe1 C9 68.9(2)
C1 Fe1 C9 123.4(3)
C2 Fe1 C9 156.8(3)
C7 Fe1 C9 68.4(2)
C10 Fe1 C9 41.06(17)
C6 Fe1 C4 155.5(3)
C1 Fe1 C4 67.3(3)
C2 Fe1 C4 66.7(3)
C7 Fe1 C4 122.9(3)
C10 Fe1 C4 163.3(3)
C9 Fe1 C4 127.9(2)
C6 Fe1 C5 159.3(3)
C1 Fe1 C5 39.9(2)
C2 Fe1 C5 66.9(3)
C7 Fe1 C5 159.9(3)
C10 Fe1 C5 125.0(3)
C9 Fe1 C5 110.9(2)
C4 Fe1 C5 40.6(3)
C6 Fe1 C3 118.7(2)
C1 Fe1 C3 67.4(3)
C2 Fe1 C3 39.7(2)
C7 Fe1 C3 106.7(2)
C10 Fe1 C3 154.0(2)
C9 Fe1 C3 163.0(2)
C4 Fe1 C3 40.0(2)
C5 Fe1 C3 67.8(3)
C6 Fe1 C8 68.4(2)
C1 Fe1 C8 159.9(3)
C2 Fe1 C8 159.8(3)
C7 Fe1 C8 40.5(2)
C10 Fe1 C8 68.36(19)
C9 Fe1 C8 40.32(19)
C4 Fe1 C8 111.4(2)
C5 Fe1 C8 125.8(3)
C3 Fe1 C8 125.6(3)
C32 Fe2 C29 68.67(19)
C32 Fe2 C26 126.9(2)
C29 Fe2 C26 156.9(2)
C32 Fe2 C24 156.4(2)
C29 Fe2 C24 105.5(2)
C26 Fe2 C24 67.0(2)
C32 Fe2 C28 121.7(2)
C29 Fe2 C28 122.0(2)
C26 Fe2 C28 67.5(3)
C24 Fe2 C28 40.6(2)
C32 Fe2 C31 40.75(18)
C29 Fe2 C31 68.0(2)
C26 Fe2 C31 111.2(2)
C24 Fe2 C31 160.1(2)
C28 Fe2 C31 158.8(2)
C32 Fe2 C33 41.24(17)
C29 Fe2 C33 41.21(16)
C26 Fe2 C33 161.7(2)
C24 Fe2 C33 119.4(2)
C28 Fe2 C33 105.4(2)
C31 Fe2 C33 68.98(19)
C32 Fe2 C25 162.2(2)
C29 Fe2 C25 120.3(2)
C26 Fe2 C25 39.8(2)
C24 Fe2 C25 40.5(2)
C28 Fe2 C25 68.4(2)
C31 Fe2 C25 125.2(2)
C33 Fe2 C25 155.3(2)
C32 Fe2 C27 109.2(2)
C29 Fe2 C27 158.6(2)
C26 Fe2 C27 40.9(2)
C24 Fe2 C27 67.4(2)
C28 Fe2 C27 39.7(2)
C31 Fe2 C27 125.2(3)
C33 Fe2 C27 123.0(2)
C25 Fe2 C27 68.3(2)
C32 Fe2 C30 68.3(2)
C29 Fe2 C30 40.30(19)
C26 Fe2 C30 123.9(3)
C24 Fe2 C30 122.9(2)
C28 Fe2 C30 158.6(3)
C31 Fe2 C30 40.2(2)
C33 Fe2 C30 68.83(18)
C25 Fe2 C30 107.7(2)
C27 Fe2 C30 160.4(3)
C23 N1 C19 119.5(4)
C23 N1 Pt1 128.2(3)
C19 N1 Pt1 112.3(3)
C12 N2 C18 113.9(3)
C12 N2 C11 110.5(3)
C18 N2 C11 108.4(3)
C12 N2 Pt1 106.1(3)
C18 N2 Pt1 105.3(3)
C11 N2 Pt1 112.5(2)
C17 N3 C13 120.5(4)
C17 N3 Pt1 127.6(3)
C13 N3 Pt1 111.8(3)
C46 N4 C42 119.4(4)
C46 N4 Pt2 127.8(3)
C42 N4 Pt2 112.7(3)
C35 N5 C41 112.5(3)
C35 N5 C34 108.6(3)
C41 N5 C34 111.0(3)
C35 N5 Pt2 105.7(2)
C41 N5 Pt2 106.2(3)
C34 N5 Pt2 112.8(2)
C40 N6 C36 119.7(4)
C40 N6 Pt2 127.9(3)
C36 N6 Pt2 112.3(2)
C2 C1 C5 108.3(6)
C2 C1 Fe1 70.2(3)
C5 C1 Fe1 70.8(4)
C2 C1 H1 125.8
C5 C1 H1 125.8
Fe1 C1 H1 124.8
C1 C2 C3 109.6(6)
C1 C2 Fe1 70.0(4)
C3 C2 Fe1 70.8(3)
C1 C2 H2 125.2
C3 C2 H2 125.2
Fe1 C2 H2 125.6
C2 C3 C4 107.1(6)
C2 C3 Fe1 69.5(4)
C4 C3 Fe1 69.9(3)
C2 C3 H3 126.5
C4 C3 H3 126.5
Fe1 C3 H3 125.7
C3 C4 C5 108.1(6)
C3 C4 Fe1 70.0(3)
C5 C4 Fe1 69.8(3)
C3 C4 H4 125.9
C5 C4 H4 125.9
Fe1 C4 H4 125.8
C1 C5 C4 106.9(6)
C1 C5 Fe1 69.3(3)
C4 C5 Fe1 69.7(3)
C1 C5 H5 126.5
C4 C5 H5 126.5
Fe1 C5 H5 126.1
C7 C6 C10 108.0(4)
C7 C6 Fe1 70.0(3)
C10 C6 Fe1 69.8(2)
C7 C6 H6 126.0
C10 C6 H6 126.0
Fe1 C6 H6 125.7
C6 C7 C8 108.4(5)
C6 C7 Fe1 69.3(3)
C8 C7 Fe1 70.4(3)
C6 C7 H7 125.8
C8 C7 H7 125.8
Fe1 C7 H7 126.0
C9 C8 C7 108.3(5)
C9 C8 Fe1 69.7(3)
C7 C8 Fe1 69.0(3)
C9 C8 H8 125.8
C7 C8 H8 125.8
Fe1 C8 H8 127.0
C8 C9 C10 107.7(5)
C8 C9 Fe1 70.0(3)
C10 C9 Fe1 69.0(3)
C8 C9 H9 126.2
C10 C9 H9 126.2
Fe1 C9 H9 126.4
C6 C10 C9 107.6(4)
C6 C10 C11 126.1(4)
C9 C10 C11 126.3(4)
C6 C10 Fe1 69.1(3)
C9 C10 Fe1 69.9(3)
C11 C10 Fe1 126.3(3)
C10 C11 N2 114.0(3)
C10 C11 H11A 108.7
N2 C11 H11A 108.7
C10 C11 H11B 108.7
N2 C11 H11B 108.7
H11A C11 H11B 107.6
N2 C12 C13 110.2(3)
N2 C12 H12A 109.6
C13 C12 H12A 109.6
N2 C12 H12B 109.6
C13 C12 H12B 109.6
H12A C12 H12B 108.1
N3 C13 C14 121.2(5)
N3 C13 C12 117.2(4)
C14 C13 C12 121.6(5)
C15 C14 C13 117.6(5)
C15 C14 H14 121.2
C13 C14 H14 121.2
C16 C15 C14 120.3(5)
C16 C15 H15 119.9
C14 C15 H15 119.9
C15 C16 C17 120.4(5)
C15 C16 H16 119.8
C17 C16 H16 119.8
N3 C17 C16 120.0(5)
N3 C17 H17 120.0
C16 C17 H17 120.0
C19 C18 N2 110.0(3)
C19 C18 H18A 109.7
N2 C18 H18A 109.7
C19 C18 H18B 109.7
N2 C18 H18B 109.7
H18A C18 H18B 108.2
N1 C19 C20 120.0(4)
N1 C19 C18 115.5(4)
C20 C19 C18 124.3(4)
C19 C20 C21 118.9(5)
C19 C20 H20 120.5
C21 C20 H20 120.5
C22 C21 C20 120.3(5)
C22 C21 H21 119.8
C20 C21 H21 119.8
C23 C22 C21 119.6(5)
C23 C22 H22 120.2
C21 C22 H22 120.2
C22 C23 N1 121.6(5)
C22 C23 H23 119.2
N1 C23 H23 119.2
C25 C24 C28 108.7(6)
C25 C24 Fe2 69.9(3)
C28 C24 Fe2 69.8(3)
C25 C24 H24 125.6
C28 C24 H24 125.6
Fe2 C24 H24 126.2
C26 C25 C24 106.8(6)
C26 C25 Fe2 69.8(3)
C24 C25 Fe2 69.6(3)
C26 C25 H25 126.6
C24 C25 H25 126.6
Fe2 C25 H25 125.5
C25 C26 C27 109.2(6)
C25 C26 Fe2 70.3(3)
C27 C26 Fe2 69.9(3)
C25 C26 H26 125.4
C27 C26 H26 125.4
Fe2 C26 H26 126.0
C28 C27 C26 107.3(5)
C28 C27 Fe2 70.0(3)
C26 C27 Fe2 69.2(3)
C28 C27 H27 126.4
C26 C27 H27 126.4
Fe2 C27 H27 126.1
C27 C28 C24 108.0(6)
C27 C28 Fe2 70.4(4)
C24 C28 Fe2 69.6(3)
C27 C28 H28 126.0
C24 C28 H28 126.0
Fe2 C28 H28 125.6
C30 C29 C33 108.9(4)
C30 C29 Fe2 70.3(3)
C33 C29 Fe2 69.6(2)
C30 C29 H29 125.6
C33 C29 H29 125.6
Fe2 C29 H29 126.1
C31 C30 C29 108.3(4)
C31 C30 Fe2 69.6(3)
C29 C30 Fe2 69.4(3)
C31 C30 H30 125.9
C29 C30 H30 125.9
Fe2 C30 H30 126.7
C30 C31 C32 108.4(5)
C30 C31 Fe2 70.2(3)
C32 C31 Fe2 69.3(3)
C30 C31 H31 125.8
C32 C31 H31 125.8
Fe2 C31 H31 126.3
C31 C32 C33 108.2(4)
C31 C32 Fe2 69.9(3)
C33 C32 Fe2 69.7(3)
C31 C32 H32 125.9
C33 C32 H32 125.9
Fe2 C32 H32 126.1
C29 C33 C32 106.2(4)
C29 C33 C34 126.4(4)
C32 C33 C34 127.3(4)
C29 C33 Fe2 69.2(2)
C32 C33 Fe2 69.1(2)
C34 C33 Fe2 125.3(3)
C33 C34 N5 113.3(3)
C33 C34 H34A 108.9
N5 C34 H34A 108.9
C33 C34 H34B 108.9
N5 C34 H34B 108.9
H34A C34 H34B 107.7
N5 C35 C36 109.0(3)
N5 C35 H35A 109.9
C36 C35 H35A 109.9
N5 C35 H35B 109.9
C36 C35 H35B 109.9
H35A C35 H35B 108.3
N6 C36 C37 120.9(4)
N6 C36 C35 115.9(3)
C37 C36 C35 123.0(4)
C38 C37 C36 119.6(5)
C38 C37 H37 120.2
C36 C37 H37 120.2
C37 C38 C39 119.0(4)
C37 C38 H38 120.5
C39 C38 H38 120.5
C40 C39 C38 119.2(4)
C40 C39 H39 120.4
C38 C39 H39 120.4
N6 C40 C39 121.7(5)
N6 C40 H40 119.2
C39 C40 H40 119.2
N5 C41 C42 110.2(3)
N5 C41 H41A 109.6
C42 C41 H41A 109.6
N5 C41 H41B 109.6
C42 C41 H41B 109.6
H41A C41 H41B 108.1
N4 C42 C43 121.2(4)
N4 C42 C41 115.9(4)
C43 C42 C41 122.8(4)
C44 C43 C42 118.9(5)
C44 C43 H43 120.5
C42 C43 H43 120.5
C45 C44 C43 119.4(4)
C45 C44 H44 120.3
C43 C44 H44 120.3
C44 C45 C46 120.1(5)
C44 C45 H45 119.9
C46 C45 H45 119.9
N4 C46 C45 120.9(5)
N4 C46 H46 119.5
C45 C46 H46 119.6

loop_
_geom_bond_atom_site_label_1
_geom_bond_atom_site_label_2
_geom_bond_distance
Pt1 N1 2.008(4)
Pt1 N3 2.008(3)
Pt1 N2 2.021(3)
Pt1 Cl1 2.2885(12)
Pt2 N6 2.007(3)
Pt2 N4 2.019(3)
Pt2 N5 2.022(4)
Pt2 Cl2 2.3015(12)
Fe1 C6 2.014(4)
Fe1 C1 2.018(6)
Fe1 C2 2.021(6)
Fe1 C7 2.023(5)
Fe1 C10 2.023(4)
Fe1 C9 2.036(5)
Fe1 C4 2.036(5)
Fe1 C5 2.038(6)
Fe1 C3 2.038(6)
Fe1 C8 2.041(5)
Fe2 C32 2.028(5)
Fe2 C29 2.030(4)
Fe2 C26 2.030(5)
Fe2 C24 2.032(6)
Fe2 C28 2.035(6)
Fe2 C31 2.036(5)
Fe2 C33 2.036(4)
Fe2 C25 2.037(5)
Fe2 C27 2.040(5)
Fe2 C30 2.043(5)
N1 C23 1.352(5)
N1 C19 1.364(6)
N2 C12 1.497(5)
N2 C18 1.504(5)
N2 C11 1.517(5)
N3 C17 1.338(5)
N3 C13 1.345(6)
N4 C46 1.335(6)
N4 C42 1.344(5)
N5 C35 1.487(5)
N5 C41 1.498(5)
N5 C34 1.517(5)
N6 C40 1.342(5)
N6 C36 1.347(5)
C1 C2 1.375(8)
C1 C5 1.385(8)
C1 H1 0.9300
C2 C3 1.378(8)
C2 H2 0.9300
C3 C4 1.394(8)
C3 H3 0.9300
C4 C5 1.413(9)
C4 H4 0.9300
C5 H5 0.9300
C6 C7 1.401(7)
C6 C10 1.415(6)
C6 H6 0.9300
C7 C8 1.408(7)
C7 H7 0.9300
C8 C9 1.405(7)
C8 H8 0.9300
C9 C10 1.424(6)
C9 H9 0.9300
C10 C11 1.477(6)
C11 H11A 0.9700
C11 H11B 0.9700
C12 C13 1.498(6)
C12 H12A 0.9700
C12 H12B 0.9700
C13 C14 1.394(6)
C14 C15 1.370(7)
C14 H14 0.9300
C15 C16 1.364(8)
C15 H15 0.9300
C16 C17 1.366(7)
C16 H16 0.9300
C17 H17 0.9300
C18 C19 1.494(6)
C18 H18A 0.9700
C18 H18B 0.9700
C19 C20 1.373(6)
C20 C21 1.385(8)
C20 H20 0.9300
C21 C22 1.350(8)
C21 H21 0.9300
C22 C23 1.349(6)
C22 H22 0.9300
C23 H23 0.9300
C24 C25 1.408(8)
C24 C28 1.410(8)
C24 H24 0.9300
C25 C26 1.385(8)
C25 H25 0.9300
C26 C27 1.423(8)
C26 H26 0.9300
C27 C28 1.383(8)
C27 H27 0.9300
C28 H28 0.9300
C29 C30 1.403(7)
C29 C33 1.431(6)
C29 H29 0.9300
C30 C31 1.402(7)
C30 H30 0.9300
C31 C32 1.415(6)
C31 H31 0.9300
C32 C33 1.431(6)
C32 H32 0.9300
C33 C34 1.476(6)
C34 H34A 0.9700
C34 H34B 0.9700
C35 C36 1.502(5)
C35 H35A 0.9700
C35 H35B 0.9700
C36 C37 1.388(6)
C37 C38 1.373(6)
C37 H37 0.9300
C38 C39 1.391(7)
C38 H38 0.9300
C39 C40 1.374(6)
C39 H39 0.9300
C40 H40 0.9300
C41 C42 1.507(6)
C41 H41A 0.9700
C41 H41B 0.9700
C42 C43 1.383(5)
C43 C44 1.377(7)
C43 H43 0.9300
C44 C45 1.344(7)
C44 H44 0.9300
C45 C46 1.387(6)
C45 H45 0.9300
C46 H46 0.9300
